data_7118486
loop_
_publ_author_name
'Feng, Qi'
'Li, Yuanyuan'
'Wang, Lili'
'Li, Chen'
'Wang, Jinmin'
'Liu, Yuanyuan'
'Li, Kai'
'Hou, Hongwei'

_publ_section_title
;
 Multiple-color aggregation-induced emission (AIE) molecules as
 chemodosimeters for pH sensing.
;
_journal_issue 15
_journal_name_full 'Chemical communications (Cambridge, England)'
_journal_page_first 3123
_journal_page_last 3126
_journal_paper_doi 10.1039/c5cc10423h
_journal_volume 52
_journal_year 2016
_chemical_formula_sum 'C15 H15 Cl N2 O'
_chemical_formula_weight 274.74
_chemical_name_systematic
; 
 ? 
;
_space_group_IT_number 19
_symmetry_cell_setting orthorhombic
_symmetry_space_group_name_Hall 'P 2ac 2ab'
_symmetry_space_group_name_H-M 'P 21 21 21'
_atom_sites_solution_hydrogens geom
_atom_sites_solution_primary direct
_atom_sites_solution_secondary difmap
_audit_creation_method SHELXL-97
_audit_update_record
;
2015-10-31 deposited with the CCDC.
2016-01-18 downloaded from the CCDC.
;
_cell_angle_alpha 90.00
_cell_angle_beta 90.00
_cell_angle_gamma 90.00
_cell_formula_units_Z 4
_cell_length_a 6.0936(12)
_cell_length_b 8.4244(17)
_cell_length_c 26.374(5)
_cell_measurement_temperature 293(2)
_cell_volume 1353.9(5)
_computing_structure_refinement 'SHELXL-97 (Sheldrick, 1997)'
_computing_structure_solution 'SHELXS-97 (Sheldrick, 1990)'
_diffrn_ambient_temperature 293(2)
_diffrn_measured_fraction_theta_full 0.999
_diffrn_measured_fraction_theta_max 0.999
_diffrn_measurement_device_type Bruker
_diffrn_radiation_monochromator graphite
_diffrn_radiation_source 'fine-focus sealed tube'
_diffrn_radiation_type MoK\a
_diffrn_radiation_wavelength 0.71073
_diffrn_reflns_av_R_equivalents 0.0571
_diffrn_reflns_av_sigmaI/netI 0.0983
_diffrn_reflns_limit_h_max 7
_diffrn_reflns_limit_h_min -7
_diffrn_reflns_limit_k_max 7
_diffrn_reflns_limit_k_min -10
_diffrn_reflns_limit_l_max 22
_diffrn_reflns_limit_l_min -31
_diffrn_reflns_number 4861
_diffrn_reflns_theta_full 25.50
_diffrn_reflns_theta_max 25.50
_diffrn_reflns_theta_min 1.54
_exptl_absorpt_coefficient_mu 0.275
_exptl_crystal_density_diffrn 1.348
_exptl_crystal_density_method 'not measured'
_exptl_crystal_description Prism
_exptl_crystal_F_000 576
_refine_diff_density_max 0.195
_refine_diff_density_min -0.196
_refine_diff_density_rms 0.049
_refine_ls_abs_structure_details 'Flack H D (1983), Acta Cryst. A39, 876-881'
_refine_ls_abs_structure_Flack 0.64(18)
_refine_ls_extinction_method none
_refine_ls_goodness_of_fit_ref 1.110
_refine_ls_hydrogen_treatment mixed
_refine_ls_matrix_type full
_refine_ls_number_parameters 175
_refine_ls_number_reflns 2524
_refine_ls_number_restraints 0
_refine_ls_restrained_S_all 1.110
_refine_ls_R_factor_all 0.1296
_refine_ls_R_factor_gt 0.0888
_refine_ls_shift/su_max 0.071
_refine_ls_shift/su_mean 0.009
_refine_ls_structure_factor_coef Fsqd
_refine_ls_weighting_details 'calc w=1/[\s^2^(Fo^2^)+(0.0308P)^2^+0.9255P] where P=(Fo^2^+2Fc^2^)/3'
_refine_ls_weighting_scheme calc
_refine_ls_wR_factor_gt 0.1309
_refine_ls_wR_factor_ref 0.1505
_reflns_number_gt 1706
_reflns_number_total 2524
_reflns_threshold_expression >2sigma(I)
_cod_data_source_file c5cc10423h2.cif
_cod_data_source_block o
_cod_depositor_comments 'Adding full bibliography for 7118486--7118488.cif.'
_cod_original_sg_symbol_H-M P2(1)2(1)2(1)
_cod_database_code 7118486

loop_
_symmetry_equiv_pos_as_xyz
'x, y, z'
'-x+1/2, -y, z+1/2'
'-x, y+1/2, -z+1/2'
'x+1/2, -y+1/2, -z'

loop_
_atom_site_label
_atom_site_type_symbol
_atom_site_fract_x
_atom_site_fract_y
_atom_site_fract_z
_atom_site_U_iso_or_equiv
_atom_site_adp_type
_atom_site_occupancy
_atom_site_symmetry_multiplicity
_atom_site_calc_flag
_atom_site_refinement_flags
Cl1 Cl 0.5332(3) 0.5967(2) 0.23997(6) 0.0712(5) Uani 1 1 d .
C6 C 0.2375(9) 0.2987(6) 0.1419(2) 0.0405(13) Uani 1 1 d .
O1 O -0.1141(7) 0.1729(6) 0.14705(15) 0.0659(13) Uani 1 1 d .
H1 H -0.0781 0.1484 0.1181 0.099 Uiso 1 1 calc R
N1 N 0.1484(7) 0.1345(5) 0.07222(16) 0.0425(12) Uani 1 1 d .
C5 C 0.0396(9) 0.2714(6) 0.16722(19) 0.0413(13) Uani 1 1 d .
C15 C 0.0706(9) -0.3319(7) -0.1207(2) 0.0657(19) Uani 1 1 d .
H5A H 0.0489 -0.4050 -0.0932 0.099 Uiso 1 1 calc R
H5B H 0.1154 -0.3892 -0.1504 0.099 Uiso 1 1 calc R
H5C H -0.0641 -0.2769 -0.1275 0.099 Uiso 1 1 calc R
C1 C 0.3923(9) 0.3998(7) 0.16478(19) 0.0465(14) Uani 1 1 d .
H6 H 0.5260 0.4194 0.1490 0.056 Uiso 1 1 calc R
C3 C 0.1484(10) 0.4434(6) 0.2351(2) 0.0475(15) Uani 1 1 d .
H7 H 0.1187 0.4932 0.2658 0.057 Uiso 1 1 calc R
N2 N 0.2392(7) -0.2182(6) -0.10706(17) 0.0499(13) Uani 1 1 d .
C4 C -0.0040(10) 0.3428(6) 0.21369(19) 0.0486(15) Uani 1 1 d .
H9 H -0.1357 0.3227 0.2303 0.058 Uiso 1 1 calc R
C2 C 0.3450(10) 0.4697(6) 0.2107(2) 0.0448(14) Uani 1 1 d .
C11 C 0.2150(9) -0.1266(6) -0.0643(2) 0.0413(14) Uani 1 1 d .
C9 C 0.0148(9) -0.0440(6) 0.00976(19) 0.0472(15) Uani 1 1 d .
H12 H -0.1103 -0.0524 0.0298 0.057 Uiso 1 1 calc R
C12 C 0.3813(9) -0.0227(6) -0.04859(19) 0.0466(15) Uani 1 1 d .
H13 H 0.5070 -0.0137 -0.0684 0.056 Uiso 1 1 calc R
C8 C 0.1803(9) 0.0556(6) 0.0253(2) 0.0394(13) Uani 1 1 d .
C7 C 0.2883(10) 0.2266(7) 0.09329(19) 0.0436(14) Uani 1 1 d .
H15 H 0.4219 0.2472 0.0775 0.052 Uiso 1 1 calc R
C13 C 0.3660(9) 0.0662(7) -0.00514(19) 0.0475(15) Uani 1 1 d .
H16 H 0.4801 0.1337 0.0040 0.057 Uiso 1 1 calc R
C10 C 0.0265(9) -0.1320(6) -0.03428(19) 0.0482(15) Uani 1 1 d .
H17 H -0.0915 -0.1951 -0.0440 0.058 Uiso 1 1 calc R
C14 C 0.4434(10) -0.2253(7) -0.1348(2) 0.0612(17) Uani 1 1 d .
H18A H 0.4677 -0.1260 -0.1517 0.092 Uiso 1 1 calc R
H18B H 0.4364 -0.3092 -0.1593 0.092 Uiso 1 1 calc R
H18C H 0.5618 -0.2452 -0.1116 0.092 Uiso 1 1 calc R

loop_
_atom_site_aniso_label
_atom_site_aniso_U_11
_atom_site_aniso_U_22
_atom_site_aniso_U_33
_atom_site_aniso_U_23
_atom_site_aniso_U_13
_atom_site_aniso_U_12
Cl1 0.0714(10) 0.0740(11) 0.0682(10) -0.0288(9) -0.0037(9) -0.0106(10)
C6 0.048(3) 0.031(3) 0.043(3) 0.006(3) -0.007(3) 0.003(3)
O1 0.069(3) 0.070(3) 0.059(3) -0.019(2) 0.013(2) -0.028(2)
N1 0.054(3) 0.036(3) 0.038(3) -0.002(2) 0.003(2) 0.000(2)
C5 0.045(3) 0.032(3) 0.047(3) 0.010(3) 0.000(3) -0.002(3)
C15 0.060(4) 0.077(5) 0.060(4) -0.023(4) 0.003(4) -0.007(4)
C1 0.050(4) 0.051(4) 0.039(3) 0.003(3) 0.003(3) 0.000(3)
C3 0.073(4) 0.037(3) 0.033(3) -0.005(3) 0.002(3) 0.011(3)
N2 0.041(3) 0.059(3) 0.049(3) -0.015(3) 0.003(2) -0.003(3)
C4 0.055(4) 0.050(3) 0.041(3) 0.001(3) 0.018(3) 0.004(3)
C2 0.058(4) 0.031(3) 0.045(3) -0.006(3) -0.004(3) 0.010(3)
C11 0.050(3) 0.040(3) 0.034(3) 0.001(3) -0.003(3) 0.002(3)
C9 0.044(4) 0.056(4) 0.042(3) -0.002(3) 0.006(3) -0.005(3)
C12 0.048(3) 0.054(4) 0.038(3) 0.002(3) 0.013(3) -0.006(3)
C8 0.053(4) 0.030(3) 0.036(3) 0.000(2) 0.002(3) 0.003(3)
C7 0.053(4) 0.042(3) 0.035(3) 0.005(3) 0.009(3) 0.003(3)
C13 0.053(4) 0.044(4) 0.045(3) -0.007(3) 0.006(3) -0.015(3)
C10 0.039(3) 0.058(4) 0.048(3) -0.005(3) 0.000(3) -0.009(3)
C14 0.067(4) 0.068(4) 0.048(4) -0.011(3) 0.017(3) -0.006(4)

loop_
_atom_type_symbol
_atom_type_description
_atom_type_scat_dispersion_real
_atom_type_scat_dispersion_imag
_atom_type_scat_source
C C 0.0033 0.0016 'International Tables Vol C Tables 4.2.6.8 and 6.1.1.4'
H H 0.0000 0.0000 'International Tables Vol C Tables 4.2.6.8 and 6.1.1.4'
N N 0.0061 0.0033 'International Tables Vol C Tables 4.2.6.8 and 6.1.1.4'
O O 0.0106 0.0060 'International Tables Vol C Tables 4.2.6.8 and 6.1.1.4'
Cl Cl 0.1484 0.1585 'International Tables Vol C Tables 4.2.6.8 and 6.1.1.4'

loop_
_geom_angle_atom_site_label_1
_geom_angle_atom_site_label_2
_geom_angle_atom_site_label_3
_geom_angle
C5 C6 C1 118.2(5)
C5 C6 C7 122.5(5)
C1 C6 C7 119.3(5)
C7 N1 C8 124.9(5)
O1 C5 C4 118.5(5)
O1 C5 C6 120.5(5)
C4 C5 C6 121.0(5)
C2 C1 C6 119.7(5)
C4 C3 C2 119.7(5)
C11 N2 C14 122.0(5)
C11 N2 C15 119.9(5)
C14 N2 C15 117.2(5)
C3 C4 C5 119.9(5)
C1 C2 C3 121.5(5)
C1 C2 Cl1 120.8(5)
C3 C2 Cl1 117.6(4)
N2 C11 C10 122.4(5)
N2 C11 C12 121.1(5)
C10 C11 C12 116.6(5)
C8 C9 C10 122.8(5)
C13 C12 C11 122.6(5)
C9 C8 C13 117.7(5)
C9 C8 N1 116.5(5)
C13 C8 N1 125.8(5)
N1 C7 C6 119.7(5)
C12 C13 C8 120.2(5)
C9 C10 C11 120.2(5)

loop_
_geom_bond_atom_site_label_1
_geom_bond_atom_site_label_2
_geom_bond_distance
Cl1 C2 1.747(6)
C6 C5 1.398(7)
C6 C1 1.407(7)
C6 C7 1.452(7)
O1 C5 1.360(6)
N1 C7 1.280(6)
N1 C8 1.418(6)
C5 C4 1.391(7)
C15 N2 1.450(7)
C1 C2 1.378(7)
C3 C4 1.378(7)
C3 C2 1.377(7)
N2 C11 1.374(6)
N2 C14 1.444(7)
C11 C10 1.397(7)
C11 C12 1.402(7)
C9 C8 1.374(7)
C9 C10 1.380(6)
C12 C13 1.372(7)
C8 C13 1.390(7)

loop_
_geom_hbond_atom_site_label_D
_geom_hbond_atom_site_label_H
_geom_hbond_atom_site_label_A
_geom_hbond_distance_DH
_geom_hbond_distance_HA
_geom_hbond_distance_DA
_geom_hbond_angle_DHA
O1 H1 N1 0.82 1.84 2.561(5) 146.0
